data_4126991
loop_
_publ_author_name
'Meng, Guangrong'
'Shi, Shicheng'
'Lalancette, Roger A.'
'Szostak, Roman'
'Szostak, Michal'

_publ_section_title
;
 Reversible Twisting of Primary Amides via Ground State N-C(O)
 Destabilization: Highly Twisted Rotationally-Inverted Acyclic Amides.
;
_journal_name_full 'Journal of the American Chemical Society'
_journal_paper_doi 10.1021/jacs.7b11309
_journal_year 2017
_chemical_formula_moiety 'C17 H22 F N O5'
_chemical_formula_sum 'C17 H22 F N O5'
_chemical_formula_weight 339.35
_space_group_crystal_system monoclinic
_space_group_IT_number 15
_space_group_name_Hall '-C 2yc'
_space_group_name_H-M_alt 'C 1 2/c 1'
_symmetry_space_group_name_Hall '-C 2yc'
_symmetry_space_group_name_H-M 'C 1 2/c 1'
_atom_sites_solution_hydrogens geom
_atom_sites_solution_primary direct
_atom_sites_solution_secondary difmap
_audit_creation_method SHELXL-2014/7
_cell_angle_alpha 90
_cell_angle_beta 104.590(3)
_cell_angle_gamma 90
_cell_formula_units_Z 8
_cell_length_a 20.988(3)
_cell_length_b 11.0644(13)
_cell_length_c 15.974(2)
_cell_measurement_reflns_used 9925
_cell_measurement_temperature 100(2)
_cell_measurement_theta_max 68.58
_cell_measurement_theta_min 2.86
_cell_volume 3589.9(8)
_computing_cell_refinement 'APEX 2'
_computing_data_collection 'APEX 2 (Bruker, 2006)'
_computing_data_reduction 'SAINT (Bruker, 2005)'
_computing_molecular_graphics SHELXTL
_computing_publication_material SHELXTL
_computing_structure_refinement 'SHELXL-2014/7 (Sheldrick, 2014)'
_computing_structure_solution 'SHELXL-2014/7 (Sheldrick, 2014)'
_diffrn_ambient_temperature 100(2)
_diffrn_measured_fraction_theta_full 0.971
_diffrn_measured_fraction_theta_max 0.955
_diffrn_measurement_device_type 'Bruker SMART CCD Apex-II area-detector'
_diffrn_measurement_method '\f and \w'
_diffrn_radiation_monochromator graphite
_diffrn_radiation_source 'fine-focus sealed tube'
_diffrn_radiation_type CuK\a
_diffrn_radiation_wavelength 1.54178
_diffrn_reflns_av_R_equivalents 0.0427
_diffrn_reflns_av_unetI/netI 0.0279
_diffrn_reflns_Laue_measured_fraction_full 0.971
_diffrn_reflns_Laue_measured_fraction_max 0.955
_diffrn_reflns_limit_h_max 24
_diffrn_reflns_limit_h_min -24
_diffrn_reflns_limit_k_max 13
_diffrn_reflns_limit_k_min -12
_diffrn_reflns_limit_l_max 18
_diffrn_reflns_limit_l_min -18
_diffrn_reflns_number 14716
_diffrn_reflns_point_group_measured_fraction_full 0.971
_diffrn_reflns_point_group_measured_fraction_max 0.955
_diffrn_reflns_theta_full 67.679
_diffrn_reflns_theta_max 68.695
_diffrn_reflns_theta_min 4.353
_exptl_absorpt_coefficient_mu 0.832
_exptl_absorpt_correction_T_max 0.918
_exptl_absorpt_correction_T_min 0.815
_exptl_absorpt_correction_type numerical
_exptl_absorpt_process_details 'SADABS (Sheldrick, 2008a)'
_exptl_crystal_colour colourless
_exptl_crystal_density_diffrn 1.256
_exptl_crystal_description block
_exptl_crystal_F_000 1440
_exptl_crystal_size_max 0.332
_exptl_crystal_size_mid 0.272
_exptl_crystal_size_min 0.260
_refine_diff_density_max 0.257
_refine_diff_density_min -0.177
_refine_diff_density_rms 0.036
_refine_ls_extinction_coef 0.00063(6)
_refine_ls_extinction_expression Fc^*^=kFc[1+0.001xFc^2^\l^3^/sin(2\q)]^-1/4^
_refine_ls_extinction_method 'SHELXL-2014/7 (Sheldrick 2014'
_refine_ls_goodness_of_fit_ref 1.047
_refine_ls_hydrogen_treatment constr
_refine_ls_matrix_type full
_refine_ls_number_parameters 224
_refine_ls_number_reflns 3180
_refine_ls_number_restraints 0
_refine_ls_restrained_S_all 1.047
_refine_ls_R_factor_all 0.0368
_refine_ls_R_factor_gt 0.0337
_refine_ls_shift/su_max 0.001
_refine_ls_shift/su_mean 0.000
_refine_ls_structure_factor_coef Fsqd
_refine_ls_weighting_details 'w=1/[\s^2^(Fo^2^)+(0.0419P)^2^+2.1216P] where P=(Fo^2^+2Fc^2^)/3'
_refine_ls_weighting_scheme calc
_refine_ls_wR_factor_gt 0.0874
_refine_ls_wR_factor_ref 0.0896
_reflns_Friedel_coverage 0.000
_reflns_number_gt 2911
_reflns_number_total 3180
_reflns_threshold_expression 'I > 2\s(I)'
_cod_data_source_file ja7b11309_si_005.cif
_cod_data_source_block 160602RAL_MENG_123B_100K_0m_a
_cod_depositor_comments
;
The following automatic conversions were performed:

'_atom_sites_solution_primary' value 'DIRECT' changed to 'direct'
according to
/home/data/users/saulius/crontab/automatic-downloads/rss-feeds/ACS/lib/dictionaries/cif_core.dic
dictionary named 'cif_core.dic' version 2.4.2 from 2011-04-26.

'_atom_sites_solution_secondary' value 'DIFMAP' changed to 'difmap'
according to
/home/data/users/saulius/crontab/automatic-downloads/rss-feeds/ACS/lib/dictionaries/cif_core.dic
dictionary named 'cif_core.dic' version 2.4.2 from 2011-04-26.

Automatic conversion script
Id: cif_fix_values 4973 2017-02-22 13:04:09Z antanas 
;
_cod_database_code 4126991
_shelx_shelxl_version_number 2014/7
_shelx_space_group_comment
;
The symmetry employed for this shelxl refinement is uniquely defined
by the following loop, which should always be used as a source of
symmetry information in preference to the above space-group names.
They are only intended as comments.
;
_shelx_estimated_absorpt_t_min 0.770
_shelx_estimated_absorpt_t_max 0.813

loop_
_space_group_symop_operation_xyz
'x, y, z'
'-x, y, -z+1/2'
'x+1/2, y+1/2, z'
'-x+1/2, y+1/2, -z+1/2'
'-x, -y, -z'
'x, -y, z-1/2'
'-x+1/2, -y+1/2, -z'
'x+1/2, -y+1/2, z-1/2'

loop_
_atom_site_label
_atom_site_type_symbol
_atom_site_fract_x
_atom_site_fract_y
_atom_site_fract_z
_atom_site_U_iso_or_equiv
_atom_site_adp_type
_atom_site_occupancy
_atom_site_site_symmetry_order
_atom_site_calc_flag
_atom_site_refinement_flags_posn
_atom_site_refinement_flags_adp
F1 F 0.54028(4) 0.05572(7) 0.69222(6) 0.0397(2) Uani 1 1 d . .
O3 O 0.64297(4) 0.41345(7) 0.47956(5) 0.0228(2) Uani 1 1 d . .
O2 O 0.56494(4) 0.55986(8) 0.46126(6) 0.0271(2) Uani 1 1 d . .
O5 O 0.66133(4) 0.73178(8) 0.52644(5) 0.0257(2) Uani 1 1 d . .
O4 O 0.66741(5) 0.72063(9) 0.67036(6) 0.0344(2) Uani 1 1 d . .
O1 O 0.73566(5) 0.48977(10) 0.69652(6) 0.0394(3) Uani 1 1 d . .
N1 N 0.65044(5) 0.55106(9) 0.58439(6) 0.0234(2) Uani 1 1 d . .
C3 C 0.61384(6) 0.51017(11) 0.50147(7) 0.0211(3) Uani 1 1 d . .
C2 C 0.64353(6) 0.35870(11) 0.66011(7) 0.0219(3) Uani 1 1 d . .
C6 C 0.53985(6) 0.25916(12) 0.65111(8) 0.0248(3) Uani 1 1 d . .
H6 H 0.4931 0.2604 0.6379 0.030 Uiso 1 1 calc R U
C7 C 0.57438(7) 0.15642(11) 0.68277(8) 0.0268(3) Uani 1 1 d . .
C1 C 0.68186(6) 0.46771(12) 0.65060(8) 0.0262(3) Uani 1 1 d . .
C9 C 0.67703(6) 0.25394(12) 0.69498(8) 0.0255(3) Uani 1 1 d . .
H9 H 0.7238 0.2533 0.7115 0.031 Uiso 1 1 calc R U
C5 C 0.57489(6) 0.36083(11) 0.63889(7) 0.0225(3) Uani 1 1 d . .
H5 H 0.5521 0.4324 0.6159 0.027 Uiso 1 1 calc R U
C4 C 0.66021(6) 0.67716(12) 0.59991(8) 0.0248(3) Uani 1 1 d . .
C8 C 0.64238(7) 0.15120(12) 0.70549(8) 0.0281(3) Uani 1 1 d . .
H8 H 0.6647 0.0789 0.7277 0.034 Uiso 1 1 calc R U
C10 C 0.61181(6) 0.34515(11) 0.39867(8) 0.0263(3) Uani 1 1 d . .
C14 C 0.65837(7) 0.86607(11) 0.51934(8) 0.0275(3) Uani 1 1 d . .
C15 C 0.65567(7) 0.88391(13) 0.42408(9) 0.0334(3) Uani 1 1 d . .
H15A H 0.6959 0.8514 0.4119 0.050 Uiso 1 1 calc R U
H15B H 0.6522 0.9703 0.4103 0.050 Uiso 1 1 calc R U
H15C H 0.6173 0.8415 0.3887 0.050 Uiso 1 1 calc R U
C17 C 0.72057(7) 0.92037(12) 0.57683(9) 0.0329(3) Uani 1 1 d . .
H17A H 0.7212 0.9065 0.6376 0.049 Uiso 1 1 calc R U
H17B H 0.7214 1.0075 0.5660 0.049 Uiso 1 1 calc R U
H17C H 0.7592 0.8822 0.5640 0.049 Uiso 1 1 calc R U
C16 C 0.59581(7) 0.90973(13) 0.54041(10) 0.0357(3) Uani 1 1 d . .
H16A H 0.5581 0.8650 0.5055 0.054 Uiso 1 1 calc R U
H16B H 0.5900 0.9962 0.5275 0.054 Uiso 1 1 calc R U
H16C H 0.5988 0.8963 0.6019 0.054 Uiso 1 1 calc R U
C13 C 0.60314(7) 0.42774(13) 0.32071(8) 0.0345(3) Uani 1 1 d . .
H13A H 0.5675 0.4852 0.3200 0.052 Uiso 1 1 calc R U
H13B H 0.5922 0.3793 0.2677 0.052 Uiso 1 1 calc R U
H13C H 0.6441 0.4721 0.3241 0.052 Uiso 1 1 calc R U
C12 C 0.54763(7) 0.29011(13) 0.40768(9) 0.0361(3) Uani 1 1 d . .
H12A H 0.5560 0.2406 0.4602 0.054 Uiso 1 1 calc R U
H12B H 0.5289 0.2394 0.3572 0.054 Uiso 1 1 calc R U
H12C H 0.5166 0.3547 0.4115 0.054 Uiso 1 1 calc R U
C11 C 0.66334(8) 0.24929(13) 0.39843(10) 0.0395(4) Uani 1 1 d . .
H11A H 0.7048 0.2882 0.3961 0.059 Uiso 1 1 calc R U
H11B H 0.6483 0.1969 0.3478 0.059 Uiso 1 1 calc R U
H11C H 0.6703 0.2007 0.4513 0.059 Uiso 1 1 calc R U

loop_
_atom_site_aniso_label
_atom_site_aniso_U_11
_atom_site_aniso_U_22
_atom_site_aniso_U_33
_atom_site_aniso_U_23
_atom_site_aniso_U_13
_atom_site_aniso_U_12
F1 0.0457(5) 0.0288(4) 0.0515(5) 0.0077(4) 0.0248(4) -0.0041(4)
O3 0.0234(4) 0.0241(4) 0.0199(4) 0.0005(3) 0.0034(3) 0.0009(3)
O2 0.0223(4) 0.0261(5) 0.0285(5) 0.0003(4) -0.0017(4) 0.0022(4)
O5 0.0322(5) 0.0230(4) 0.0231(4) -0.0016(3) 0.0092(4) -0.0060(4)
O4 0.0445(6) 0.0364(5) 0.0228(5) -0.0067(4) 0.0093(4) -0.0118(4)
O1 0.0260(5) 0.0508(6) 0.0331(5) 0.0087(5) -0.0078(4) -0.0120(4)
N1 0.0243(5) 0.0230(5) 0.0204(5) 0.0007(4) 0.0011(4) -0.0041(4)
C3 0.0205(6) 0.0219(6) 0.0204(6) 0.0014(5) 0.0040(5) -0.0042(5)
C2 0.0217(6) 0.0277(6) 0.0154(5) -0.0004(5) 0.0028(4) 0.0003(5)
C6 0.0214(6) 0.0301(7) 0.0236(6) 0.0006(5) 0.0070(5) 0.0002(5)
C7 0.0340(7) 0.0253(6) 0.0245(6) 0.0020(5) 0.0137(5) -0.0009(5)
C1 0.0237(6) 0.0325(7) 0.0209(6) 0.0021(5) 0.0030(5) -0.0010(5)
C9 0.0216(6) 0.0360(7) 0.0178(6) 0.0025(5) 0.0030(5) 0.0065(5)
C5 0.0223(6) 0.0247(6) 0.0191(6) 0.0016(5) 0.0028(5) 0.0034(5)
C4 0.0230(6) 0.0274(6) 0.0239(6) -0.0019(5) 0.0056(5) -0.0058(5)
C8 0.0343(7) 0.0279(7) 0.0231(6) 0.0062(5) 0.0094(5) 0.0095(6)
C10 0.0315(7) 0.0264(6) 0.0204(6) -0.0040(5) 0.0055(5) -0.0027(5)
C14 0.0326(7) 0.0211(6) 0.0291(7) -0.0014(5) 0.0083(5) -0.0053(5)
C15 0.0401(8) 0.0304(7) 0.0299(7) 0.0034(6) 0.0088(6) -0.0074(6)
C17 0.0349(7) 0.0288(7) 0.0351(7) -0.0034(6) 0.0091(6) -0.0093(6)
C16 0.0340(7) 0.0338(7) 0.0402(8) -0.0071(6) 0.0106(6) -0.0022(6)
C13 0.0433(8) 0.0376(8) 0.0216(6) -0.0003(6) 0.0063(6) -0.0034(6)
C12 0.0407(8) 0.0343(7) 0.0332(7) -0.0089(6) 0.0091(6) -0.0135(6)
C11 0.0486(9) 0.0338(8) 0.0374(8) -0.0051(6) 0.0133(7) 0.0067(7)

loop_
_atom_type_symbol
_atom_type_description
_atom_type_scat_dispersion_real
_atom_type_scat_dispersion_imag
_atom_type_scat_source
C C 0.0181 0.0091 'International Tables Vol C Tables 4.2.6.8 and 6.1.1.4'
H H 0.0000 0.0000 'International Tables Vol C Tables 4.2.6.8 and 6.1.1.4'
N N 0.0311 0.0180 'International Tables Vol C Tables 4.2.6.8 and 6.1.1.4'
O O 0.0492 0.0322 'International Tables Vol C Tables 4.2.6.8 and 6.1.1.4'
F F 0.0727 0.0534 'International Tables Vol C Tables 4.2.6.8 and 6.1.1.4'

loop_
_geom_angle_atom_site_label_1
_geom_angle_atom_site_label_2
_geom_angle_atom_site_label_3
_geom_angle
C3 O3 C10 120.40(9)
C4 O5 C14 120.82(10)
C4 N1 C3 119.52(10)
C4 N1 C1 118.89(10)
C3 N1 C1 121.42(10)
O2 C3 O3 128.31(11)
O2 C3 N1 122.69(11)
O3 C3 N1 108.99(10)
C5 C2 C9 119.76(11)
C5 C2 C1 121.11(11)
C9 C2 C1 119.05(11)
C7 C6 C5 118.31(12)
C7 C6 H6 120.8
C5 C6 H6 120.8
F1 C7 C6 118.51(12)
F1 C7 C8 118.45(11)
C6 C7 C8 123.04(12)
O1 C1 N1 120.33(12)
O1 C1 C2 123.55(12)
N1 C1 C2 116.08(10)
C8 C9 C2 120.23(12)
C8 C9 H9 119.9
C2 C9 H9 119.9
C6 C5 C2 120.33(11)
C6 C5 H5 119.8
C2 C5 H5 119.8
O4 C4 O5 128.51(12)
O4 C4 N1 122.40(12)
O5 C4 N1 109.07(10)
C9 C8 C7 118.27(12)
C9 C8 H8 120.9
C7 C8 H8 120.9
O3 C10 C11 101.45(10)
O3 C10 C12 109.01(10)
C11 C10 C12 111.73(12)
O3 C10 C13 109.88(10)
C11 C10 C13 110.94(11)
C12 C10 C13 113.17(12)
O5 C14 C16 108.84(10)
O5 C14 C17 109.60(11)
C16 C14 C17 113.63(11)
O5 C14 C15 101.29(10)
C16 C14 C15 111.41(12)
C17 C14 C15 111.31(11)
C14 C15 H15A 109.5
C14 C15 H15B 109.5
H15A C15 H15B 109.5
C14 C15 H15C 109.5
H15A C15 H15C 109.5
H15B C15 H15C 109.5
C14 C17 H17A 109.5
C14 C17 H17B 109.5
H17A C17 H17B 109.5
C14 C17 H17C 109.5
H17A C17 H17C 109.5
H17B C17 H17C 109.5
C14 C16 H16A 109.5
C14 C16 H16B 109.5
H16A C16 H16B 109.5
C14 C16 H16C 109.5
H16A C16 H16C 109.5
H16B C16 H16C 109.5
C10 C13 H13A 109.5
C10 C13 H13B 109.5
H13A C13 H13B 109.5
C10 C13 H13C 109.5
H13A C13 H13C 109.5
H13B C13 H13C 109.5
C10 C12 H12A 109.5
C10 C12 H12B 109.5
H12A C12 H12B 109.5
C10 C12 H12C 109.5
H12A C12 H12C 109.5
H12B C12 H12C 109.5
C10 C11 H11A 109.5
C10 C11 H11B 109.5
H11A C11 H11B 109.5
C10 C11 H11C 109.5
H11A C11 H11C 109.5
H11B C11 H11C 109.5

loop_
_geom_bond_atom_site_label_1
_geom_bond_atom_site_label_2
_geom_bond_distance
F1 C7 1.3532(15)
O3 C3 1.3227(15)
O3 C10 1.4975(14)
O2 C3 1.1983(15)
O5 C4 1.3256(15)
O5 C14 1.4903(15)
O4 C4 1.1978(15)
O1 C1 1.2062(15)
N1 C4 1.4229(16)
N1 C3 1.4271(15)
N1 C1 1.4327(16)
C2 C5 1.3945(17)
C2 C9 1.3967(18)
C2 C1 1.4788(17)
C6 C7 1.3742(18)
C6 C5 1.3844(18)
C6 H6 0.9500
C7 C8 1.3822(19)
C9 C8 1.3824(19)
C9 H9 0.9500
C5 H5 0.9500
C8 H8 0.9500
C10 C11 1.5155(19)
C10 C12 1.5178(19)
C10 C13 1.5181(18)
C14 C16 1.5144(19)
C14 C17 1.5180(18)
C14 C15 1.5212(18)
C15 H15A 0.9800
C15 H15B 0.9800
C15 H15C 0.9800
C17 H17A 0.9800
C17 H17B 0.9800
C17 H17C 0.9800
C16 H16A 0.9800
C16 H16B 0.9800
C16 H16C 0.9800
C13 H13A 0.9800
C13 H13B 0.9800
C13 H13C 0.9800
C12 H12A 0.9800
C12 H12B 0.9800
C12 H12C 0.9800
C11 H11A 0.9800
C11 H11B 0.9800
C11 H11C 0.9800
